data_7721067
loop_
_publ_author_name
'Sarjanovi\'c, Josipa'
'Fiser, B\'ela'
'Pisk, Jana'

_publ_section_title
;
 Mechanochemical synthesis, solvent-controlled coordination, and catalytic
 oxidation activity of furoic acid-based Mo(vi) complexes
;
_journal_name_full 'Dalton Transactions'
_journal_paper_doi 10.1039/D6DT00558F
_journal_year 2026
_chemical_formula_moiety 'C13 H12 Mo N2 O6'
_chemical_formula_sum 'C13 H12 Mo N2 O6'
_chemical_formula_weight 388.19
_space_group_crystal_system monoclinic
_space_group_IT_number 14
_space_group_name_Hall '-P 2ybc'
_space_group_name_H-M_alt 'P 1 21/c 1'
_atom_sites_solution_hydrogens mixed
_audit_creation_date 2025-08-03
_audit_creation_method
;
Olex2 1.5
(compiled 2025.07.13 svn.rb7424aed for OlexSys, GUI svn.r7314)
;
_audit_update_record
;
2026-02-04 deposited with the CCDC.	2026-05-18 downloaded from the CCDC.
;
_cell_angle_alpha 90
_cell_angle_beta 101.188(2)
_cell_angle_gamma 90
_cell_formula_units_Z 4
_cell_length_a 7.4144(2)
_cell_length_b 9.9662(2)
_cell_length_c 18.8356(4)
_cell_measurement_reflns_used 2232
_cell_measurement_temperature 169.97(10)
_cell_measurement_theta_max 78.0580
_cell_measurement_theta_min 4.7510
_cell_volume 1365.38(6)
_computing_cell_refinement 'CrysAlisPro 1.171.42.49 (Rigaku OD, 2022)'
_computing_data_collection 'CrysAlisPro 1.171.42.49 (Rigaku OD, 2022)'
_computing_data_reduction 'CrysAlisPro 1.171.42.49 (Rigaku OD, 2022)'
_computing_molecular_graphics 'Olex2 1.5 (Dolomanov et al., 2009)'
_computing_publication_material 'Olex2 1.5 (Dolomanov et al., 2009)'
_computing_structure_refinement 'SHELXL 2018/3 (Sheldrick, 2015)'
_computing_structure_solution 'SHELXT 2018/2 (Sheldrick, 2018)'
_diffrn_ambient_environment N~2~
_diffrn_ambient_temperature 169.97(10)
_diffrn_detector 'Hybrid Pixel Array Detector'
_diffrn_detector_area_resol_mean 10.0000
_diffrn_detector_type HyPix
_diffrn_measured_fraction_theta_full 0.999
_diffrn_measured_fraction_theta_max 0.984
_diffrn_measurement_details
;
List of Runs (angles in degrees, time in seconds):

  # Type    Start    End  Width  t~exp~   \w     \q     \k     \f   Frames
#--------------------------------------------------------------------------
  1  \w     44.00 111.00   0.50    0.40    --  113.25-125.00  60.00  134
  2  \w     42.00  88.00   0.50    0.10    --   47.74-125.00 -60.00   92
  3  \w     85.00 110.00   0.50    0.40    --  113.25-125.00-150.00   50
  4  \w     79.00 105.00   0.50    0.40    --  113.25-125.00-180.00   52
  5  \w     45.00  77.00   0.50    0.40    --  113.25-125.00-180.00   64
  6  \w     58.00  83.00   0.50    0.40    --  113.25-125.00-120.00   50
  7  \w     45.00  71.00   0.50    0.40    --  113.25-125.00 -60.00   52
  8  \w     86.00 111.00   0.50    0.40    --  113.25-125.00 -60.00   50
  9  \w     86.00 111.00   0.50    0.40    --  113.25-125.00   0.00   50
 10  \w     55.00  80.00   0.50    0.40    --  113.25-125.00 150.00   50
 11  \w     86.00 111.00   0.50    0.40    --  113.25-125.00 150.00   50
 12  \w     69.00 100.00   0.50    0.40    --  113.25 -95.00  30.00   62
 13  \w     53.00  79.00   0.50    0.40    --  113.25-125.00   0.00   52
 14  \w     55.00  98.00   0.50    0.40    --  113.25 -95.00 -60.00   86
 15  \w     58.00  86.00   0.50    0.40    --  113.25 -95.00-120.00   56
 16  \w     69.00 105.00   0.50    0.40    --  113.25 -95.00-150.00   72
 17  \w     43.00  69.00   0.50    0.40    --  113.25 -95.00   0.00   52
 18  \w     44.00  70.00   0.50    0.40    --  113.25 -95.00 120.00   52
 19  \w     45.00  70.00   0.50    0.40    --  113.25 -95.00 150.00   50
 20  \w     81.00 106.00   0.50    0.40    --  113.25 -95.00 150.00   50
 21  \w     44.00  99.00   0.50    0.40    --  113.25 -95.00 -90.00  110
 22  \w     43.00  69.00   0.50    0.40    --  113.25 -95.00-180.00   52
 23  \w     77.00 103.00   0.50    0.40    --  113.25 -95.00-180.00   52
 24  \w     73.00 105.00   0.50    0.40    --  113.25 -95.00  60.00   64
 25  \w     44.00  82.00   0.50    0.40    --  113.25 -77.00  60.00   76
 26  \w     66.00  91.00   0.50    0.40    --  113.25 -77.00 120.00   50
 27  \w     47.00  73.00   0.50    0.40    --  113.25 -77.00  30.00   52
 28  \w     45.00  70.00   0.50    0.40    --  113.25 -61.00   0.00   50
 29  \w     58.00  84.00   0.50    0.40    --  113.25 -77.00 -30.00   52
 30  \w     58.00  84.00   0.50    0.40    --  113.25 -77.00-180.00   52
 31  \w     45.00  70.00   0.50    0.40    --  113.25 -61.00-120.00   50
 32  \w     45.00 105.00   0.50    0.40    --  113.25 -77.00 -60.00  120
 33  \w     44.00  69.00   0.50    0.40    --  113.25 -61.00  60.00   50
 34  \w     44.00  70.00   0.50    0.40    --  113.25 -61.00 120.00   52
 35  \w     42.00  70.00   0.50    0.40    --  113.25 -61.00 150.00   56
 36  \w    112.00 176.00   0.50    0.40    --  113.25  61.00 -90.00  128
 37  \w    103.00 178.00   0.50    0.40    --  113.25  39.00-110.00  150
 38  \w     97.00 124.00   0.50    0.40    --  113.25  61.00-150.00   54
 39  \w    104.00 175.00   0.50    0.40    --  113.25  45.00 -60.00  142
 40  \w    113.00 157.00   0.50    0.40    --  113.25  45.00 -30.00   88
 41  \w    107.00 150.00   0.50    0.40    --  113.25  45.00  60.00   86
 42  \w    102.00 175.00   0.50    0.40    --  113.25  30.00  30.00  146
 43  \w     49.00 119.00   0.50    0.10    --   47.74  39.00-110.00  140
 44  \w    112.00 138.00   0.50    0.40    --  113.25  30.00-150.00   52
 45  \w    144.00 178.00   0.50    0.40    --  113.25  30.00-150.00   68
 46  \w    128.00 168.00   0.50    0.40    --  113.25  15.00-180.00   80
 47  \w    126.00 152.00   0.50    0.40    --  113.25 125.00-150.00   52
 48  \w    -15.00  10.00   0.50    0.10    --   47.74 -39.00  95.00   50
 49  \w    -20.00  66.00   0.50    0.10    --   47.74 -77.00 120.00  172
 50  \w    -27.00  23.00   0.50    0.10    --   47.74 -19.00 -30.00  100
 51  \w   -101.00 -34.00   0.50    0.10    --  -47.74 -39.00  95.00  134
 52  \w   -113.00 -82.00   0.50    0.40    --  -91.75 -39.00  95.00   62
 53  \w    -51.00 -21.00   0.50    0.40    --  -91.75  45.00  60.00   60
 54  \w    -59.00 -28.00   0.50    0.40    --  -91.75 125.00 -30.00   62
 55  \w    -44.00 -18.00   0.50    0.10    --  -47.74  39.00-110.00   52
 56  \w    -17.00   9.00   0.50    0.10    --  -47.74  39.00-110.00   52
;
_diffrn_measurement_device 'four-circle diffractometer'
_diffrn_measurement_device_type 'XtaLAB Synergy, Dualflex, HyPix'
_diffrn_measurement_method '\w scans'
_diffrn_orient_matrix_type 'CrysAlisPro convention (1999,Acta A55,543-557)'
_diffrn_orient_matrix_UB_11 -0.1704858000
_diffrn_orient_matrix_UB_12 -0.0755758000
_diffrn_orient_matrix_UB_13 0.0287935000
_diffrn_orient_matrix_UB_21 -0.0875118000
_diffrn_orient_matrix_UB_22 0.0089345000
_diffrn_orient_matrix_UB_23 -0.1620022000
_diffrn_orient_matrix_UB_31 0.0899522000
_diffrn_orient_matrix_UB_32 -0.1346894000
_diffrn_orient_matrix_UB_33 -0.0268497000
_diffrn_radiation_monochromator mirror
_diffrn_radiation_probe x-ray
_diffrn_radiation_type 'Cu K\a'
_diffrn_radiation_wavelength 1.54184
_diffrn_reflns_av_R_equivalents 0.0537
_diffrn_reflns_av_unetI/netI 0.0381
_diffrn_reflns_Laue_measured_fraction_full 0.999
_diffrn_reflns_Laue_measured_fraction_max 0.984
_diffrn_reflns_limit_h_max 9
_diffrn_reflns_limit_h_min -9
_diffrn_reflns_limit_k_max 10
_diffrn_reflns_limit_k_min -12
_diffrn_reflns_limit_l_max 22
_diffrn_reflns_limit_l_min -23
_diffrn_reflns_number 17679
_diffrn_reflns_point_group_measured_fraction_full 0.999
_diffrn_reflns_point_group_measured_fraction_max 0.984
_diffrn_reflns_theta_full 67.684
_diffrn_reflns_theta_max 80.055
_diffrn_reflns_theta_min 4.787
_diffrn_source 'micro-focus sealed X-ray tube'
_diffrn_source_type 'PhotonJet (Cu) X-ray Source'
_exptl_absorpt_coefficient_mu 8.187
_exptl_absorpt_correction_T_max 0.537
_exptl_absorpt_correction_T_min 0.038
_exptl_absorpt_correction_type gaussian
_exptl_absorpt_process_details
;
CrysAlisPro 1.171.42.49 (Rigaku Oxford Diffraction, 2022)
Numerical absorption correction based on gaussian integration over
a multifaceted crystal model
Empirical absorption correction using spherical harmonics,
implemented in SCALE3 ABSPACK scaling algorithm.
;
_exptl_crystal_colour 'clear orangish orange'
_exptl_crystal_colour_lustre clear
_exptl_crystal_colour_modifier orangish
_exptl_crystal_colour_primary orange
_exptl_crystal_density_diffrn 1.888
_exptl_crystal_description plate
_exptl_crystal_F_000 776
_exptl_crystal_size_max 0.164
_exptl_crystal_size_mid 0.057
_exptl_crystal_size_min 0.025
_refine_diff_density_max 1.349
_refine_diff_density_min -1.135
_refine_diff_density_rms 0.117
_refine_ls_extinction_method none
_refine_ls_goodness_of_fit_ref 1.094
_refine_ls_hydrogen_treatment mixed
_refine_ls_matrix_type full
_refine_ls_number_parameters 203
_refine_ls_number_reflns 2936
_refine_ls_number_restraints 1
_refine_ls_restrained_S_all 1.094
_refine_ls_R_factor_all 0.0502
_refine_ls_R_factor_gt 0.0446
_refine_ls_shift/su_max 0.001
_refine_ls_shift/su_mean 0.000
_refine_ls_structure_factor_coef Fsqd
_refine_ls_weighting_details 'w=1/[\s^2^(Fo^2^)+(0.0504P)^2^+3.4152P] where P=(Fo^2^+2Fc^2^)/3'
_refine_ls_weighting_scheme calc
_refine_ls_wR_factor_gt 0.1120
_refine_ls_wR_factor_ref 0.1155
_reflns_Friedel_coverage 0.000
_reflns_number_gt 2552
_reflns_number_total 2936
_reflns_threshold_expression 'I > 2\s(I)'
_cod_data_source_file d6dt00558f2.cif
_cod_data_source_block exp_7221
_cod_database_code 7721067
_shelx_shelxl_version_number 2018/3
_chemical_oxdiff_formula 'C13 H12 N2 O6 Mo'
_shelx_space_group_comment
;
The symmetry employed for this shelxl refinement is uniquely defined
by the following loop, which should always be used as a source of
symmetry information in preference to the above space-group names.
They are only intended as comments.
;
_shelx_estimated_absorpt_t_max 0.821
_shelx_estimated_absorpt_t_min 0.347
_olex2_refinement_description
;
1. Restrained distances
 H6-O6
 0.82 with sigma of 0.02
2.a Aromatic/amide H refined with riding coordinates:
 C6(H6A), C12(H12), C9(H9), C3(H3), C11(H11), C10(H10), C2(H2), C1(H1)
2.b Idealised Me refined as rotating group:
 C13(H13A,H13B,H13C)
;
_olex2_submission_special_instructions 'No special instructions were received'
_oxdiff_exptl_absorpt_empirical_details
;
Empirical correction (ABSPACK) includes:
- Absorption correction using spherical harmonics
- Frame scaling
- Detector area scaling
;
_oxdiff_exptl_absorpt_empirical_full_max 2.226
_oxdiff_exptl_absorpt_empirical_full_min 0.615

loop_
_space_group_symop_operation_xyz
'x, y, z'
'-x, y+1/2, -z+1/2'
'-x, -y, -z'
'x, -y-1/2, z-1/2'

loop_
_atom_site_label
_atom_site_type_symbol
_atom_site_fract_x
_atom_site_fract_y
_atom_site_fract_z
_atom_site_U_iso_or_equiv
_atom_site_adp_type
_atom_site_occupancy
_atom_site_site_symmetry_order
_atom_site_calc_flag
_atom_site_refinement_flags_posn
_atom_site_refinement_flags_adp
_atom_site_refinement_flags_occupancy
_atom_site_disorder_assembly
_atom_site_disorder_group
Mo1 Mo 0.78907(4) 0.75416(3) 0.58193(2) 0.02624(14) Uani 1 1 d . . . . .
O2 O 0.7074(4) 0.6048(3) 0.64128(16) 0.0295(6) Uani 1 1 d . . . . .
O3 O 0.8022(4) 0.8344(3) 0.49023(17) 0.0330(6) Uani 1 1 d . . . . .
O6 O 0.4773(4) 0.7498(3) 0.53718(18) 0.0325(7) Uani 1 1 d D . . . .
O1 O 0.6172(5) 0.2525(3) 0.63338(18) 0.0325(6) Uani 1 1 d . . . . .
O4 O 0.7327(4) 0.8856(3) 0.63086(17) 0.0342(6) Uani 1 1 d . . . . .
N1 N 0.6949(4) 0.4546(3) 0.54700(18) 0.0257(6) Uani 1 1 d . . . . .
O5 O 1.0176(5) 0.7261(3) 0.6129(2) 0.0387(7) Uani 1 1 d . . . . .
N2 N 0.7487(4) 0.5686(3) 0.51332(18) 0.0243(6) Uani 1 1 d . . . . .
C4 C 0.6360(5) 0.3798(4) 0.6607(2) 0.0276(8) Uani 1 1 d . . . . .
C6 C 0.7785(5) 0.5520(4) 0.4491(2) 0.0263(8) Uani 1 1 d . . . . .
H6A H 0.761349 0.464672 0.428599 0.032 Uiso 1 1 calc R U . . .
C5 C 0.6821(5) 0.4837(4) 0.6132(2) 0.0251(7) Uani 1 1 d . . . . .
C8 C 0.8486(6) 0.7930(4) 0.4283(2) 0.0287(8) Uani 1 1 d . . . . .
C7 C 0.8361(5) 0.6569(4) 0.4059(2) 0.0273(8) Uani 1 1 d . . . . .
C12 C 0.8791(6) 0.6254(5) 0.3385(2) 0.0320(9) Uani 1 1 d . . . . .
H12 H 0.867099 0.535161 0.321987 0.038 Uiso 1 1 calc R U . . .
C9 C 0.9101(6) 0.8903(4) 0.3845(3) 0.0339(9) Uani 1 1 d . . . . .
H9 H 0.921930 0.981261 0.399850 0.041 Uiso 1 1 calc R U . . .
C3 C 0.6153(6) 0.3820(4) 0.7302(2) 0.0320(9) Uani 1 1 d . . . . .
H3 H 0.622462 0.458223 0.760890 0.038 Uiso 1 1 calc R U . . .
C11 C 0.9377(6) 0.7208(5) 0.2958(3) 0.0360(9) Uani 1 1 d . . . . .
H11 H 0.967448 0.696482 0.250718 0.043 Uiso 1 1 calc R U . . .
C10 C 0.9535(6) 0.8537(5) 0.3191(3) 0.0363(9) Uani 1 1 d . . . . .
H10 H 0.994535 0.919904 0.289562 0.044 Uiso 1 1 calc R U . . .
C2 C 0.5802(7) 0.2462(4) 0.7483(3) 0.0374(10) Uani 1 1 d . . . . .
H2 H 0.558513 0.213862 0.793310 0.045 Uiso 1 1 calc R U . . .
C1 C 0.5843(6) 0.1742(4) 0.6885(3) 0.0372(10) Uani 1 1 d . . . . .
H1 H 0.566457 0.079895 0.685117 0.045 Uiso 1 1 calc R U . . .
C13 C 0.3552(6) 0.8614(4) 0.5309(3) 0.0392(10) Uani 1 1 d . . . . .
H13A H 0.343442 0.901130 0.482639 0.059 Uiso 1 1 calc R U . . .
H13B H 0.403923 0.928526 0.567652 0.059 Uiso 1 1 calc R U . . .
H13C H 0.234226 0.831239 0.538113 0.059 Uiso 1 1 calc R U . . .
H6 H 0.434(8) 0.688(4) 0.510(3) 0.047 Uiso 1 1 d D U . . .

loop_
_atom_site_aniso_label
_atom_site_aniso_U_11
_atom_site_aniso_U_22
_atom_site_aniso_U_33
_atom_site_aniso_U_23
_atom_site_aniso_U_13
_atom_site_aniso_U_12
Mo1 0.0293(2) 0.01810(19) 0.0324(2) -0.00387(11) 0.00874(13) -0.00240(10)
O2 0.0393(16) 0.0186(12) 0.0328(14) -0.0022(11) 0.0123(12) -0.0023(11)
O3 0.0461(17) 0.0197(13) 0.0370(15) -0.0013(11) 0.0173(13) -0.0029(12)
O6 0.0313(15) 0.0249(15) 0.0406(17) -0.0077(11) 0.0050(13) 0.0038(11)
O1 0.0383(16) 0.0228(14) 0.0385(16) 0.0001(11) 0.0126(13) -0.0034(11)
O4 0.0411(16) 0.0244(14) 0.0381(16) -0.0057(12) 0.0101(13) -0.0032(12)
N1 0.0262(15) 0.0176(14) 0.0343(17) -0.0001(12) 0.0084(13) -0.0024(12)
O5 0.0345(16) 0.0294(14) 0.053(2) -0.0051(14) 0.0096(14) -0.0025(12)
N2 0.0251(15) 0.0157(14) 0.0322(16) -0.0016(12) 0.0062(13) -0.0011(11)
C4 0.0264(18) 0.0218(18) 0.035(2) -0.0005(15) 0.0079(16) -0.0005(14)
C6 0.0277(18) 0.0179(16) 0.034(2) -0.0042(14) 0.0093(15) 0.0012(14)
C5 0.0232(17) 0.0196(17) 0.034(2) -0.0011(14) 0.0093(15) 0.0001(13)
C8 0.0281(19) 0.0241(18) 0.035(2) -0.0005(16) 0.0096(16) -0.0008(15)
C7 0.0239(17) 0.0231(18) 0.036(2) 0.0023(16) 0.0089(15) -0.0013(14)
C12 0.0279(19) 0.035(2) 0.034(2) -0.0007(17) 0.0085(16) 0.0044(16)
C9 0.033(2) 0.028(2) 0.043(2) 0.0062(17) 0.0114(18) -0.0023(16)
C3 0.036(2) 0.0234(19) 0.040(2) -0.0026(16) 0.0149(18) -0.0001(15)
C11 0.033(2) 0.039(2) 0.037(2) 0.0050(19) 0.0111(18) 0.0049(18)
C10 0.030(2) 0.039(2) 0.042(2) 0.0094(19) 0.0130(18) -0.0005(17)
C2 0.041(2) 0.035(2) 0.039(2) 0.0066(18) 0.0155(19) 0.0006(17)
C1 0.041(2) 0.0218(19) 0.051(3) 0.0075(18) 0.015(2) -0.0033(16)
C13 0.035(2) 0.025(2) 0.059(3) -0.006(2) 0.012(2) 0.0026(17)

loop_
_atom_type_symbol
_atom_type_description
_atom_type_scat_dispersion_real
_atom_type_scat_dispersion_imag
_atom_type_scat_source
C C 0.0181 0.0091 'International Tables Vol C Tables 4.2.6.8 and 6.1.1.4'
H H 0.0000 0.0000 'International Tables Vol C Tables 4.2.6.8 and 6.1.1.4'
Mo Mo -0.0483 2.7339 'International Tables Vol C Tables 4.2.6.8 and 6.1.1.4'
N N 0.0311 0.0180 'International Tables Vol C Tables 4.2.6.8 and 6.1.1.4'
O O 0.0492 0.0322 'International Tables Vol C Tables 4.2.6.8 and 6.1.1.4'

loop_
_exptl_crystal_face_index_h
_exptl_crystal_face_index_k
_exptl_crystal_face_index_l
_exptl_crystal_face_perp_dist
0 -1 0 0.0438
0 1 0 0.0132
2 0 -1 0.0549
2 -2 -1 0.0583
-2 -1 0 0.0945
0 0 -1 0.0231
0 0 1 0.0019

loop_
_geom_angle_atom_site_label_1
_geom_angle_atom_site_label_2
_geom_angle_atom_site_label_3
_geom_angle
_geom_angle_site_symmetry_1
_geom_angle_site_symmetry_3
_geom_angle_publ_flag
O2 Mo1 O6 78.55(12) . . ?
O2 Mo1 N2 71.99(11) . . ?
O3 Mo1 O2 151.02(12) . . ?
O3 Mo1 O6 84.32(13) . . ?
O3 Mo1 N2 81.36(12) . . ?
O4 Mo1 O2 97.82(14) . . ?
O4 Mo1 O3 103.13(13) . . ?
O4 Mo1 O6 82.99(13) . . ?
O4 Mo1 O5 105.87(16) . . ?
O4 Mo1 N2 158.21(14) . . ?
O5 Mo1 O2 94.28(15) . . ?
O5 Mo1 O3 98.94(16) . . ?
O5 Mo1 O6 169.43(13) . . ?
O5 Mo1 N2 94.28(14) . . ?
N2 Mo1 O6 76.19(11) . . ?
C5 O2 Mo1 119.1(2) . . ?
C8 O3 Mo1 135.9(3) . . ?
Mo1 O6 H6 119(4) . . ?
C13 O6 Mo1 126.3(3) . . ?
C13 O6 H6 111(4) . . ?
C1 O1 C4 105.4(3) . . ?
C5 N1 N2 109.5(3) . . ?
N1 N2 Mo1 115.3(2) . . ?
C6 N2 Mo1 128.5(3) . . ?
C6 N2 N1 116.1(3) . . ?
O1 C4 C5 116.7(4) . . ?
C3 C4 O1 111.0(4) . . ?
C3 C4 C5 132.2(4) . . ?
N2 C6 H6A 117.9 . . ?
N2 C6 C7 124.3(4) . . ?
C7 C6 H6A 117.9 . . ?
O2 C5 C4 116.0(3) . . ?
N1 C5 O2 123.9(3) . . ?
N1 C5 C4 120.1(3) . . ?
O3 C8 C7 122.6(4) . . ?
O3 C8 C9 117.7(4) . . ?
C9 C8 C7 119.7(4) . . ?
C8 C7 C6 122.5(4) . . ?
C12 C7 C6 119.5(4) . . ?
C12 C7 C8 118.1(4) . . ?
C7 C12 H12 119.0 . . ?
C11 C12 C7 121.9(4) . . ?
C11 C12 H12 119.0 . . ?
C8 C9 H9 120.0 . . ?
C10 C9 C8 120.0(4) . . ?
C10 C9 H9 120.0 . . ?
C4 C3 H3 127.0 . . ?
C4 C3 C2 106.0(4) . . ?
C2 C3 H3 127.0 . . ?
C12 C11 H11 120.2 . . ?
C12 C11 C10 119.5(4) . . ?
C10 C11 H11 120.2 . . ?
C9 C10 C11 120.8(4) . . ?
C9 C10 H10 119.6 . . ?
C11 C10 H10 119.6 . . ?
C3 C2 H2 127.1 . . ?
C1 C2 C3 105.7(4) . . ?
C1 C2 H2 127.1 . . ?
O1 C1 H1 124.1 . . ?
C2 C1 O1 111.8(4) . . ?
C2 C1 H1 124.1 . . ?
O6 C13 H13A 109.5 . . ?
O6 C13 H13B 109.5 . . ?
O6 C13 H13C 109.5 . . ?
H13A C13 H13B 109.5 . . ?
H13A C13 H13C 109.5 . . ?
H13B C13 H13C 109.5 . . ?

loop_
_geom_bond_atom_site_label_1
_geom_bond_atom_site_label_2
_geom_bond_distance
_geom_bond_site_symmetry_2
_geom_bond_publ_flag
Mo1 O2 2.024(3) . ?
Mo1 O3 1.923(3) . ?
Mo1 O6 2.302(3) . ?
Mo1 O4 1.700(3) . ?
Mo1 O5 1.704(3) . ?
Mo1 N2 2.243(3) . ?
O2 C5 1.317(5) . ?
O3 C8 1.343(5) . ?
O6 C13 1.424(5) . ?
O6 H6 0.82(2) . ?
O1 C4 1.366(5) . ?
O1 C1 1.358(5) . ?
N1 N2 1.396(4) . ?
N1 C5 1.301(5) . ?
N2 C6 1.282(5) . ?
C4 C5 1.452(5) . ?
C4 C3 1.348(6) . ?
C6 H6A 0.9500 . ?
C6 C7 1.439(5) . ?
C8 C7 1.418(6) . ?
C8 C9 1.406(6) . ?
C7 C12 1.404(6) . ?
C12 H12 0.9500 . ?
C12 C11 1.369(6) . ?
C9 H9 0.9500 . ?
C9 C10 1.382(7) . ?
C3 H3 0.9500 . ?
C3 C2 1.432(6) . ?
C11 H11 0.9500 . ?
C11 C10 1.393(7) . ?
C10 H10 0.9500 . ?
C2 H2 0.9500 . ?
C2 C1 1.340(7) . ?
C1 H1 0.9500 . ?
C13 H13A 0.9800 . ?
C13 H13B 0.9800 . ?
C13 H13C 0.9800 . ?

loop_
_geom_torsion_atom_site_label_1
_geom_torsion_atom_site_label_2
_geom_torsion_atom_site_label_3
_geom_torsion_atom_site_label_4
_geom_torsion
_geom_torsion_site_symmetry_1
_geom_torsion_site_symmetry_2
_geom_torsion_site_symmetry_3
_geom_torsion_site_symmetry_4
_geom_torsion_publ_flag
Mo1 O2 C5 N1 -4.6(5) . . . . ?
Mo1 O2 C5 C4 175.9(3) . . . . ?
Mo1 O3 C8 C7 25.4(6) . . . . ?
Mo1 O3 C8 C9 -155.2(3) . . . . ?
Mo1 N2 C6 C7 -3.9(6) . . . . ?
O3 C8 C7 C6 -2.1(6) . . . . ?
O3 C8 C7 C12 176.8(4) . . . . ?
O3 C8 C9 C10 -177.8(4) . . . . ?
O1 C4 C5 O2 -177.3(3) . . . . ?
O1 C4 C5 N1 3.2(6) . . . . ?
O1 C4 C3 C2 -0.2(5) . . . . ?
N1 N2 C6 C7 -179.5(4) . . . . ?
N2 N1 C5 O2 3.3(5) . . . . ?
N2 N1 C5 C4 -177.2(3) . . . . ?
N2 C6 C7 C8 -6.2(6) . . . . ?
N2 C6 C7 C12 174.9(4) . . . . ?
C4 O1 C1 C2 0.5(5) . . . . ?
C4 C3 C2 C1 0.5(5) . . . . ?
C6 C7 C12 C11 -178.8(4) . . . . ?
C5 N1 N2 Mo1 -0.7(4) . . . . ?
C5 N1 N2 C6 175.6(4) . . . . ?
C5 C4 C3 C2 -176.7(4) . . . . ?
C8 C7 C12 C11 2.3(6) . . . . ?
C8 C9 C10 C11 -0.3(7) . . . . ?
C7 C8 C9 C10 1.7(6) . . . . ?
C7 C12 C11 C10 -0.8(7) . . . . ?
C12 C11 C10 C9 -0.2(7) . . . . ?
C9 C8 C7 C6 178.5(4) . . . . ?
C9 C8 C7 C12 -2.7(6) . . . . ?
C3 C4 C5 O2 -0.9(7) . . . . ?
C3 C4 C5 N1 179.6(4) . . . . ?
C3 C2 C1 O1 -0.6(6) . . . . ?
C1 O1 C4 C5 176.9(4) . . . . ?
C1 O1 C4 C3 -0.2(5) . . . . ?

loop_
_exptl_oxdiff_crystal_face_indexfrac_h
_exptl_oxdiff_crystal_face_indexfrac_k
_exptl_oxdiff_crystal_face_indexfrac_l
_exptl_oxdiff_crystal_face_x
_exptl_oxdiff_crystal_face_y
_exptl_oxdiff_crystal_face_z
-0.0001 -1.0001 0.0009 0.0756 -0.0091 0.1347
0.0001 1.0001 -0.0009 -0.0756 0.0091 -0.1347
1.9999 0.0016 -1.0035 -0.3700 -0.0124 0.2066
1.9997 -1.9986 -1.0017 -0.2187 -0.0306 0.4760
-2.0017 -1.0011 0.0050 0.4171 0.1654 -0.0453
-0.0016 0.0007 -0.9994 -0.0285 0.1621 0.0266
0.0016 -0.0007 0.9994 0.0285 -0.1621 -0.0266
